data_7107830
loop_
_publ_author_name
'Feng Luo'
'Ming-Sheng Wang'
'Pei-Xin Li'
'Guo-Cong Guo'
'Ming-Biao Luo'
'Gong-Ming Sun'
'Yu-Mei Song'

_publ_section_title
;
 Functionalizing the pore wall of chiral porous metal-organic frameworks
 by distinct -H, -OH, -NH2, -NO2, -COOH shutters showing selective
 adsorption of CO2, tunable photoluminescence, and direct white-light
 emission
;
_journal_name_full Chem.Commun.
_journal_page_first 5989
_journal_paper_doi 10.1039/c2cc32103c
_journal_volume 48
_journal_year 2012
_chemical_formula_sum 'C32 H21 N4 O7 Zn'
_chemical_formula_weight 638.90
_chemical_name_systematic
;
?
;
_space_group_IT_number 180
_symmetry_cell_setting hexagonal
_symmetry_space_group_name_Hall 'P 62 2 (0 0 4)'
_symmetry_space_group_name_H-M 'P 62 2 2'
_atom_sites_solution_hydrogens geom
_atom_sites_solution_primary direct
_atom_sites_solution_secondary difmap
_audit_creation_method SHELXL-97
_cell_angle_alpha 90.00
_cell_angle_beta 90.00
_cell_angle_gamma 120.00
_cell_formula_units_Z 6
_cell_length_a 16.5744(2)
_cell_length_b 16.5744(2)
_cell_length_c 25.2582(9)
_cell_measurement_reflns_used 3190
_cell_measurement_temperature 296(2)
_cell_measurement_theta_max 17.81
_cell_measurement_theta_min 2.41
_cell_volume 6009.1(2)
_computing_structure_refinement 'SHELXL-97 (Sheldrick, 1997)'
_computing_structure_solution 'SHELXS-97 (Sheldrick, 1990)'
_diffrn_ambient_temperature 296(2)
_diffrn_measured_fraction_theta_full 0.991
_diffrn_measured_fraction_theta_max 0.991
_diffrn_radiation_monochromator graphite
_diffrn_radiation_source 'fine-focus sealed tube'
_diffrn_radiation_type MoK\a
_diffrn_radiation_wavelength 0.71073
_diffrn_reflns_av_R_equivalents 0.1316
_diffrn_reflns_av_sigmaI/netI 0.1194
_diffrn_reflns_limit_h_max 17
_diffrn_reflns_limit_h_min -12
_diffrn_reflns_limit_k_max 20
_diffrn_reflns_limit_k_min -20
_diffrn_reflns_limit_l_max 30
_diffrn_reflns_limit_l_min -30
_diffrn_reflns_number 30481
_diffrn_reflns_theta_full 25.50
_diffrn_reflns_theta_max 25.50
_diffrn_reflns_theta_min 2.59
_exptl_absorpt_coefficient_mu 0.654
_exptl_absorpt_correction_T_max 0.8804
_exptl_absorpt_correction_T_min 0.8536
_exptl_absorpt_correction_type multi-scan
_exptl_crystal_colour Colorless
_exptl_crystal_density_diffrn 1.059
_exptl_crystal_density_method 'not measured'
_exptl_crystal_description Block
_exptl_crystal_F_000 1962
_exptl_crystal_size_max 0.25
_exptl_crystal_size_mid 0.25
_exptl_crystal_size_min 0.20
_refine_diff_density_max 0.497
_refine_diff_density_min -0.280
_refine_diff_density_rms 0.077
_refine_ls_abs_structure_details 'Flack H D (1983), Acta Cryst. A39, 876-881'
_refine_ls_abs_structure_Flack -0.01(3)
_refine_ls_extinction_coef 0.0005(3)
_refine_ls_extinction_expression Fc^*^=kFc[1+0.001xFc^2^\l^3^/sin(2\q)]^-1/4^
_refine_ls_extinction_method SHELXL
_refine_ls_goodness_of_fit_ref 0.919
_refine_ls_hydrogen_treatment constr
_refine_ls_matrix_type full
_refine_ls_number_parameters 202
_refine_ls_number_reflns 3725
_refine_ls_number_restraints 0
_refine_ls_restrained_S_all 0.919
_refine_ls_R_factor_all 0.1355
_refine_ls_R_factor_gt 0.0670
_refine_ls_shift/su_max 0.004
_refine_ls_shift/su_mean 0.000
_refine_ls_structure_factor_coef Fsqd
_refine_ls_weighting_details 'calc w=1/[\s^2^(Fo^2^)+(0.1009P)^2^+0.5000P] where P=(Fo^2^+2Fc^2^)/3'
_refine_ls_weighting_scheme calc
_refine_ls_wR_factor_gt 0.1659
_refine_ls_wR_factor_ref 0.1918
_reflns_number_gt 1855
_reflns_number_total 3725
_reflns_threshold_expression >2sigma(I)
_cod_data_source_file c2cc32103c.txt
_cod_data_source_block 2a
_cod_original_sg_symbol_H-M P6(2)22
_cod_database_code 7107830

loop_
_symmetry_equiv_pos_as_xyz
'x, y, z'
'x-y, x, z+1/3'
'-y, x-y, z+2/3'
'-x, -y, z'
'-x+y, -x, z+1/3'
'y, -x+y, z+2/3'
'-y, -x, -z+2/3'
'x-y, -y, -z'
'x, x-y, -z+1/3'
'y, x, -z+2/3'
'-x+y, y, -z'
'-x, -x+y, -z+1/3'

loop_
_atom_site_label
_atom_site_type_symbol
_atom_site_fract_x
_atom_site_fract_y
_atom_site_fract_z
_atom_site_U_iso_or_equiv
_atom_site_adp_type
_atom_site_occupancy
_atom_site_symmetry_multiplicity
_atom_site_calc_flag
_atom_site_refinement_flags
C11 C 0.4140(2) 0.6730(2) 0.07010(15) 0.0727(12) Uani 1 1 d .
C12 C 0.4649(2) 0.7167(3) 0.12021(16) 0.0829(14) Uani 1 1 d .
C13 C 0.4179(3) 0.70896(16) 0.1667 0.0719(14) Uani 1 2 d S
H13 H 0.3531 0.6766 0.1667 0.086 Uiso 1 2 calc SR
C14 C 0.5644(3) 0.7666(4) 0.12094(18) 0.135(2) Uani 1 1 d .
H14 H 0.5978 0.7728 0.0901 0.162 Uiso 1 1 calc R
C21 C 0.1229(3) 0.4626(3) 0.06905(15) 0.0952(19) Uani 1 1 d .
H21 H 0.1680 0.4917 0.0951 0.114 Uiso 1 1 calc R
C22 C 0.0341(2) 0.4011(3) 0.08498(16) 0.102(2) Uani 1 1 d .
H22 H 0.0202 0.3871 0.1206 0.122 Uiso 1 1 calc R
C23 C -0.03561(19) 0.3596(2) 0.04640(14) 0.0625(12) Uani 1 1 d .
C24 C -0.0122(2) 0.3835(2) -0.00430(13) 0.0714(13) Uani 1 1 d .
H24 H -0.0573 0.3602 -0.0307 0.086 Uiso 1 1 calc R
C25 C 0.0817(3) 0.4445(3) -0.01680(14) 0.0861(16) Uani 1 1 d .
H25 H 0.0974 0.4581 -0.0523 0.103 Uiso 1 1 calc R
C26 C -0.1641(3) 0.2481(3) 0.10309(15) 0.0978(18) Uani 1 1 d .
C27 C -0.2648(2) 0.1799(2) 0.10505(15) 0.0731(14) Uani 1 1 d .
C15 C 0.6095(4) 0.80475(19) 0.1667 0.169(3) Uani 1 2 d S
C32 C -0.3031(4) 0.1273(5) 0.1466(2) 0.214(4) Uani 1 1 d .
H32 H -0.2665 0.1372 0.1765 0.256 Uiso 1 1 calc R
C28 C -0.3239(3) 0.1705(3) 0.0689(2) 0.142(2) Uani 1 1 d .
H28 H -0.3043 0.2094 0.0394 0.170 Uiso 1 1 calc R
C29 C -0.4193(3) 0.1004(4) 0.0742(3) 0.155(3) Uani 1 1 d .
H29 H -0.4608 0.1006 0.0496 0.186 Uiso 1 1 calc R
C31 C -0.3952(4) 0.0580(5) 0.1480(2) 0.212(4) Uani 1 1 d .
H31 H -0.4170 0.0238 0.1792 0.255 Uiso 1 1 calc R
C30 C -0.4529(2) 0.0371(2) 0.11001(14) 0.0683(12) Uani 1 1 d .
N21 N 0.14933(15) 0.48399(17) 0.01853(10) 0.0590(10) Uani 1 1 d .
N22 N -0.12783(18) 0.29603(19) 0.05828(11) 0.0713(10) Uani 1 1 d .
H22A H -0.1672 0.2860 0.0334 0.086 Uiso 1 1 calc R
O12 O 0.32911(15) 0.62026(16) 0.07144(9) 0.0744(8) Uani 1 1 d .
O11 O 0.46073(18) 0.69257(17) 0.02750(11) 0.1010(11) Uani 1 1 d .
O21 O -0.1147(2) 0.2633(3) 0.14178(12) 0.187(2) Uani 1 1 d .
O13 O 0.7038(3) 0.85191(15) 0.1667 0.245(3) Uani 1 2 d S
Zn1 Zn 0.28567(2) 0.57134(4) 0.0000 0.05728(15) Uani 1 2 d S

loop_
_atom_site_aniso_label
_atom_site_aniso_U_11
_atom_site_aniso_U_22
_atom_site_aniso_U_33
_atom_site_aniso_U_23
_atom_site_aniso_U_13
_atom_site_aniso_U_12
C11 0.0686(17) 0.0641(16) 0.093(3) -0.0123(17) 0.0221(19) 0.0388(13)
C12 0.0484(16) 0.078(2) 0.109(3) -0.038(2) 0.0078(18) 0.0221(15)
C13 0.034(2) 0.070(2) 0.100(3) -0.048(3) 0.000 0.0169(12)
C14 0.051(2) 0.143(3) 0.165(4) -0.077(3) 0.031(2) 0.013(2)
C21 0.053(2) 0.122(4) 0.067(2) 0.006(2) -0.0078(19) 0.012(2)
C22 0.050(2) 0.130(4) 0.060(2) 0.023(2) -0.0007(19) -0.005(2)
C23 0.0375(16) 0.0651(19) 0.069(2) 0.0142(18) -0.0032(16) 0.0139(14)
C24 0.0549(18) 0.0750(19) 0.060(2) 0.0052(19) -0.006(2) 0.0141(15)
C25 0.084(2) 0.085(2) 0.062(2) 0.004(2) 0.001(2) 0.022(2)
C26 0.056(2) 0.117(3) 0.071(2) 0.026(2) -0.015(2) 0.007(2)
C27 0.0404(19) 0.068(2) 0.075(2) 0.007(2) -0.0122(18) 0.0003(16)
C15 0.032(3) 0.212(5) 0.204(6) -0.153(5) 0.000 0.0160(16)
C32 0.079(3) 0.241(7) 0.128(4) 0.065(5) -0.013(3) -0.065(4)
C28 0.058(3) 0.087(3) 0.223(6) 0.054(4) -0.025(3) -0.007(2)
C29 0.060(3) 0.125(4) 0.235(6) 0.070(4) -0.021(3) 0.012(3)
C31 0.091(4) 0.243(7) 0.128(4) 0.082(4) 0.010(3) -0.047(5)
C30 0.0478(18) 0.0508(18) 0.090(2) 0.0117(18) -0.0041(18) 0.0125(13)
N21 0.0437(13) 0.0607(15) 0.0656(18) 0.0031(13) -0.0002(13) 0.0208(11)
N22 0.0469(14) 0.0737(17) 0.0687(18) 0.0049(16) -0.0161(14) 0.0116(13)
O12 0.0528(12) 0.0799(13) 0.0731(14) -0.0240(12) 0.0033(11) 0.0200(10)
O11 0.1092(17) 0.0856(15) 0.1040(19) -0.0078(14) 0.0390(15) 0.0457(12)
O21 0.074(2) 0.249(4) 0.0852(19) 0.056(2) -0.0246(18) -0.032(3)
O13 0.035(2) 0.331(7) 0.270(6) -0.168(5) 0.000 0.0177(12)
Zn1 0.0528(2) 0.0562(3) 0.0640(3) 0.000 0.0103(3) 0.02809(17)

loop_
_atom_type_symbol
_atom_type_description
_atom_type_scat_dispersion_real
_atom_type_scat_dispersion_imag
_atom_type_scat_source
C C 0.0033 0.0016 'International Tables Vol C Tables 4.2.6.8 and 6.1.1.4'
H H 0.0000 0.0000 'International Tables Vol C Tables 4.2.6.8 and 6.1.1.4'
O O 0.0106 0.0060 'International Tables Vol C Tables 4.2.6.8 and 6.1.1.4'
N N 0.0061 0.0033 'International Tables Vol C Tables 4.2.6.8 and 6.1.1.4'
Zn Zn 0.2839 1.4301 'International Tables Vol C Tables 4.2.6.8 and 6.1.1.4'

loop_
_geom_angle_atom_site_label_1
_geom_angle_atom_site_label_2
_geom_angle_atom_site_label_3
_geom_angle
_geom_angle_site_symmetry_1
_geom_angle_site_symmetry_3
O12 C11 O11 122.6(3) . .
O12 C11 C12 119.3(3) . .
O11 C11 C12 118.1(3) . .
C13 C12 C14 118.6(4) . .
C13 C12 C11 121.4(3) . .
C14 C12 C11 120.0(3) . .
C12 C13 C12 121.4(4) 9_565 .
C12 C13 H13 119.3 9_565 .
C12 C13 H13 119.3 . .
C15 C14 C12 119.4(4) . .
C15 C14 H14 120.3 . .
C12 C14 H14 120.3 . .
N21 C21 C22 124.5(3) . .
N21 C21 H21 117.7 . .
C22 C21 H21 117.7 . .
C21 C22 C23 118.5(3) . .
C21 C22 H22 120.7 . .
C23 C22 H22 120.7 . .
C24 C23 N22 118.5(3) . .
C24 C23 C22 118.3(3) . .
N22 C23 C22 123.2(3) . .
C23 C24 C25 118.7(3) . .
C23 C24 H24 120.6 . .
C25 C24 H24 120.6 . .
N21 C25 C24 124.4(3) . .
N21 C25 H25 117.8 . .
C24 C25 H25 117.8 . .
O21 C26 N22 119.9(3) . .
O21 C26 C27 121.1(4) . .
N22 C26 C27 118.9(3) . .
C28 C27 C32 113.7(4) . .
C28 C27 C26 124.6(4) . .
C32 C27 C26 121.6(4) . .
C14 C15 C14 122.6(5) 9_565 .
C14 C15 O13 118.7(3) 9_565 .
C14 C15 O13 118.7(3) . .
C27 C32 C31 122.9(5) . .
C27 C32 H32 118.6 . .
C31 C32 H32 118.6 . .
C27 C28 C29 119.8(5) . .
C27 C28 H28 120.1 . .
C29 C28 H28 120.1 . .
C30 C29 C28 125.9(5) . .
C30 C29 H29 117.1 . .
C28 C29 H29 117.1 . .
C30 C31 C32 125.1(5) . .
C30 C31 H31 117.5 . .
C32 C31 H31 117.5 . .
C31 C30 C29 110.4(4) . .
C31 C30 C30 125.7(3) . 4_455
C29 C30 C30 123.2(4) . 4_455
C25 N21 C21 115.4(3) . .
C25 N21 Zn1 124.1(2) . .
C21 N21 Zn1 120.5(2) . .
C26 N22 C23 129.1(3) . .
C26 N22 H22A 115.5 . .
C23 N22 H22A 115.5 . .
C11 O12 Zn1 108.7(2) . .
O12 Zn1 O12 138.06(14) . 11
O12 Zn1 N21 108.10(11) . 11
O12 Zn1 N21 97.46(9) 11 11
O12 Zn1 N21 97.46(9) . .
O12 Zn1 N21 108.10(11) 11 .
N21 Zn1 N21 104.03(17) 11 .

loop_
_geom_bond_atom_site_label_1
_geom_bond_atom_site_label_2
_geom_bond_distance
_geom_bond_site_symmetry_2
C11 O12 1.231(4) .
C11 O11 1.269(4) .
C11 C12 1.492(5) .
C12 C13 1.378(4) .
C12 C14 1.428(5) .
C13 C12 1.378(4) 9_565
C13 H13 0.9300 .
C14 C15 1.349(5) .
C14 H14 0.9300 .
C21 N21 1.338(4) .
C21 C22 1.366(5) .
C21 H21 0.9300 .
C22 C23 1.401(5) .
C22 H22 0.9300 .
C23 C24 1.340(5) .
C23 N22 1.388(4) .
C24 C25 1.404(5) .
C24 H24 0.9300 .
C25 N21 1.321(4) .
C25 H25 0.9300 .
C26 O21 1.217(5) .
C26 N22 1.340(4) .
C26 C27 1.476(5) .
C27 C28 1.290(6) .
C27 C32 1.307(6) .
C15 C14 1.349(5) 9_565
C15 O13 1.354(7) .
C32 C31 1.378(7) .
C32 H32 0.9300 .
C28 C29 1.425(6) .
C28 H28 0.9300 .
C29 C30 1.282(6) .
C29 H29 0.9300 .
C31 C30 1.275(6) .
C31 H31 0.9300 .
C30 C30 1.424(6) 4_455
N21 Zn1 2.037(2) .
N22 H22A 0.8600 .
O12 Zn1 1.962(2) .
Zn1 O12 1.962(2) 11
Zn1 N21 2.037(2) 11

loop_
_geom_torsion_atom_site_label_1
_geom_torsion_atom_site_label_2
_geom_torsion_atom_site_label_3
_geom_torsion_atom_site_label_4
_geom_torsion
_geom_torsion_site_symmetry_4
O12 C11 C12 C13 -8.4(6) .
O11 C11 C12 C13 171.1(3) .
O12 C11 C12 C14 170.7(4) .
O11 C11 C12 C14 -9.8(6) .
C14 C12 C13 C12 0.0(3) 9_565
C11 C12 C13 C12 179.1(4) 9_565
C13 C12 C14 C15 -0.1(7) .
C11 C12 C14 C15 -179.2(4) .
N21 C21 C22 C23 -2.6(8) .
C21 C22 C23 C24 -1.2(7) .
C21 C22 C23 N22 179.8(5) .
N22 C23 C24 C25 -177.1(4) .
C22 C23 C24 C25 3.9(6) .
C23 C24 C25 N21 -3.2(7) .
O21 C26 C27 C28 168.6(6) .
N22 C26 C27 C28 -9.1(8) .
O21 C26 C27 C32 -6.3(9) .
N22 C26 C27 C32 176.0(6) .
C12 C14 C15 C14 0.0(4) 9_565
C12 C14 C15 O13 -180.0(4) .
C28 C27 C32 C31 9.9(11) .
C26 C27 C32 C31 -174.7(7) .
C32 C27 C28 C29 -6.5(9) .
C26 C27 C28 C29 178.3(5) .
C27 C28 C29 C30 -7.3(10) .
C27 C32 C31 C30 0.1(14) .
C32 C31 C30 C29 -12.7(11) .
C32 C31 C30 C30 176.9(7) 4_455
C28 C29 C30 C31 16.2(9) .
C28 C29 C30 C30 -173.1(6) 4_455
C24 C25 N21 C21 -0.4(6) .
C24 C25 N21 Zn1 179.3(3) .
C22 C21 N21 C25 3.3(7) .
C22 C21 N21 Zn1 -176.4(4) .
O21 C26 N22 C23 5.8(8) .
C27 C26 N22 C23 -176.5(4) .
C24 C23 N22 C26 165.3(5) .
C22 C23 N22 C26 -15.7(7) .
O11 C11 O12 Zn1 2.9(5) .
C12 C11 O12 Zn1 -177.6(3) .
C11 O12 Zn1 O12 -55.6(2) 11
C11 O12 Zn1 N21 69.0(3) 11
C11 O12 Zn1 N21 176.5(3) .
C25 N21 Zn1 O12 166.5(3) .
C21 N21 Zn1 O12 -13.8(3) .
C25 N21 Zn1 O12 20.2(4) 11
C21 N21 Zn1 O12 -160.1(3) 11
C25 N21 Zn1 N21 -82.7(3) 11
C21 N21 Zn1 N21 97.0(3) 11
